data_4067928
loop_
_publ_author_name
'Brun, Sandra'
'Torrent, Anna'
'Pla-Quintana, Anna'
'Roglans, Anna'
'Fontrodona, Xavier'
'Benet-Buchholz, Jordi'
'Parella, Teodor'

_publ_section_title
;
 Rhodium(I)-Catalyzed [2 + 2 + 2] Cycloaddition Reactions of Triacetylenic
 15-Membered Aza Macrocycles: A Comparative Structural Study
;
_journal_issue 1
_journal_name_full Organometallics
_journal_page_first 318
_journal_paper_doi 10.1021/om200927f
_journal_volume 31
_journal_year 2012
_chemical_formula_moiety 'C37 H41 N3 O6 S3, C4 H8 O'
_chemical_formula_sum 'C41 H49 N3 O7 S3'
_chemical_formula_weight 792.01
_chemical_name_systematic
; 
 ? 
;
_space_group_IT_number 15
_symmetry_cell_setting monoclinic
_symmetry_space_group_name_Hall '-C 2yc'
_symmetry_space_group_name_H-M 'C 1 2/c 1'
_atom_sites_solution_hydrogens geom
_atom_sites_solution_primary direct
_atom_sites_solution_secondary difmap
_audit_creation_method SHELXL-97
_cell_angle_alpha 90.00
_cell_angle_beta 96.319(5)
_cell_angle_gamma 90.00
_cell_formula_units_Z 8
_cell_length_a 29.726(8)
_cell_length_b 11.085(3)
_cell_length_c 24.760(7)
_cell_measurement_reflns_used 5138
_cell_measurement_temperature 300(2)
_cell_measurement_theta_max 20.19
_cell_measurement_theta_min 2.76
_cell_volume 8109(4)
_computing_cell_refinement 'Bruker SMART'
_computing_data_collection 'Bruker SMART'
_computing_data_reduction 'Bruker SAINT'
_computing_molecular_graphics 'Bruker SHELXTL'
_computing_publication_material 'Bruker SHELXTL'
_computing_structure_refinement 'Bruker SHELXTL'
_computing_structure_solution 'Bruker SHELXTL'
_diffrn_ambient_temperature 300(2)
_diffrn_measured_fraction_theta_full 0.992
_diffrn_measured_fraction_theta_max 0.992
_diffrn_measurement_device_type ccd
_diffrn_measurement_method 'phi and omega scans'
_diffrn_radiation_monochromator graphite
_diffrn_radiation_source 'fine-focus sealed tube'
_diffrn_radiation_type MoK\a
_diffrn_radiation_wavelength 0.71073
_diffrn_reflns_av_R_equivalents 0.1287
_diffrn_reflns_av_sigmaI/netI 0.1060
_diffrn_reflns_limit_h_max 39
_diffrn_reflns_limit_h_min -39
_diffrn_reflns_limit_k_max 14
_diffrn_reflns_limit_k_min -14
_diffrn_reflns_limit_l_max 32
_diffrn_reflns_limit_l_min -32
_diffrn_reflns_number 62782
_diffrn_reflns_theta_full 28.32
_diffrn_reflns_theta_max 28.32
_diffrn_reflns_theta_min 1.96
_exptl_absorpt_coefficient_mu 0.235
_exptl_absorpt_correction_T_max 1.0
_exptl_absorpt_correction_T_min 0.808388
_exptl_absorpt_correction_type empirical
_exptl_absorpt_process_details 'SADABS v2.10 BRUKER 2001'
_exptl_crystal_colour colorles
_exptl_crystal_density_diffrn 1.297
_exptl_crystal_density_method 'not measured'
_exptl_crystal_description block
_exptl_crystal_F_000 3360
_exptl_crystal_size_max 0.2
_exptl_crystal_size_mid 0.2
_exptl_crystal_size_min 0.1
_refine_diff_density_max 0.378
_refine_diff_density_min -0.326
_refine_diff_density_rms 0.049
_refine_ls_extinction_method none
_refine_ls_goodness_of_fit_ref 1.010
_refine_ls_hydrogen_treatment constr
_refine_ls_matrix_type full
_refine_ls_number_parameters 493
_refine_ls_number_reflns 10019
_refine_ls_number_restraints 0
_refine_ls_restrained_S_all 1.010
_refine_ls_R_factor_all 0.1836
_refine_ls_R_factor_gt 0.0703
_refine_ls_shift/su_max 0.001
_refine_ls_shift/su_mean 0.000
_refine_ls_structure_factor_coef Fsqd
_refine_ls_weighting_details 'calc w=1/[\s^2^(Fo^2^)+(0.0935P)^2^+1.3190P] where P=(Fo^2^+2Fc^2^)/3'
_refine_ls_weighting_scheme calc
_refine_ls_wR_factor_gt 0.1710
_refine_ls_wR_factor_ref 0.2172
_reflns_number_gt 4152
_reflns_number_total 10019
_reflns_threshold_expression >2sigma(I)
_cod_data_source_file om200927f_si_003.cif
_cod_data_source_block sb104_2c
_cod_original_sg_symbol_H-M C2/c
_cod_database_code 4067928

loop_
_symmetry_equiv_pos_as_xyz
'x, y, z'
'-x, y, -z+1/2'
'x+1/2, y+1/2, z'
'-x+1/2, y+1/2, -z+1/2'
'-x, -y, -z'
'x, -y, z-1/2'
'-x+1/2, -y+1/2, -z'
'x+1/2, -y+1/2, z-1/2'

loop_
_atom_site_label
_atom_site_type_symbol
_atom_site_fract_x
_atom_site_fract_y
_atom_site_fract_z
_atom_site_U_iso_or_equiv
_atom_site_adp_type
_atom_site_occupancy
_atom_site_symmetry_multiplicity
_atom_site_calc_flag
_atom_site_refinement_flags
S1 S 0.02446(3) 0.76530(9) 0.03332(4) 0.0635(3) Uani 1 1 d .
N1 N 0.00768(9) 0.7829(2) 0.09420(11) 0.0541(7) Uani 1 1 d .
O1 O -0.00378(9) 0.8408(2) -0.00292(10) 0.0784(8) Uani 1 1 d .
C1 C 0.00179(10) 0.9115(3) 0.11252(14) 0.0553(9) Uani 1 1 d .
H1A H 0.0015 0.9656 0.0812 0.066 Uiso 1 1 calc R
S2 S 0.10787(4) 1.36861(8) 0.15757(5) 0.0814(4) Uani 1 1 d .
O2 O 0.02545(9) 0.6391(2) 0.02401(11) 0.0835(8) Uani 1 1 d .
C2 C 0.04513(10) 0.9317(3) 0.15044(13) 0.0503(8) Uani 1 1 d .
N2 N 0.09629(10) 1.2339(3) 0.17569(13) 0.0713(9) Uani 1 1 d .
S3 S 0.21529(3) 0.69289(8) 0.27763(4) 0.0635(3) Uani 1 1 d .
N3 N 0.16899(9) 0.7668(2) 0.25854(11) 0.0580(8) Uani 1 1 d .
O3 O 0.06665(10) 1.4338(2) 0.15109(15) 0.1061(11) Uani 1 1 d .
C3 C 0.06816(11) 1.0382(3) 0.16518(13) 0.0521(8) Uani 1 1 d .
O1S O 0.8989(4) 0.3558(13) 0.1351(6) 0.435(9) Uani 1 1 d .
C1S C 0.9145(6) 0.404(2) 0.1858(5) 0.399(14) Uani 1 1 d .
H1SA H 0.8949 0.4697 0.1942 0.478 Uiso 1 1 calc R
H1SB H 0.9133 0.3423 0.2134 0.478 Uiso 1 1 calc R
C2S C 0.9558(5) 0.4432(18) 0.1869(7) 0.346(10) Uani 1 1 d .
H2SA H 0.9782 0.3792 0.1918 0.415 Uiso 1 1 calc R
H2SB H 0.9629 0.5063 0.2137 0.415 Uiso 1 1 calc R
C3S C 0.9495(6) 0.4889(17) 0.1315(9) 0.401(15) Uani 1 1 d .
H3SA H 0.9778 0.5168 0.1198 0.481 Uiso 1 1 calc R
H3SB H 0.9275 0.5539 0.1277 0.481 Uiso 1 1 calc R
C4S C 0.9325(7) 0.3803(12) 0.1012(5) 0.313(9) Uani 1 1 d .
H4SA H 0.9203 0.3980 0.0641 0.375 Uiso 1 1 calc R
H4SB H 0.9550 0.3169 0.1018 0.375 Uiso 1 1 calc R
C4 C 0.05796(12) 1.1656(3) 0.14708(17) 0.0710(11) Uani 1 1 d .
H4A H 0.0573 1.1733 0.1080 0.085 Uiso 1 1 calc R
H4B H 0.0293 1.1926 0.1580 0.085 Uiso 1 1 calc R
O4 O 0.14495(10) 1.4080(2) 0.19542(13) 0.0941(9) Uani 1 1 d .
O5 O 0.24093(8) 0.7683(2) 0.31717(10) 0.0769(8) Uani 1 1 d .
C5 C 0.13155(12) 1.1544(3) 0.20303(16) 0.0659(10) Uani 1 1 d .
H5A H 0.1383 1.1754 0.2411 0.079 Uiso 1 1 calc R
H5B H 0.1592 1.1583 0.1856 0.079 Uiso 1 1 calc R
O6 O 0.20206(8) 0.5738(2) 0.29198(10) 0.0765(8) Uani 1 1 d .
C6 C 0.11020(11) 1.0324(3) 0.19650(13) 0.0508(8) Uani 1 1 d .
C7 C 0.12783(10) 0.9233(3) 0.21445(12) 0.0472(8) Uani 1 1 d .
C8 C 0.17199(11) 0.8982(3) 0.24804(15) 0.0594(9) Uani 1 1 d .
H8A H 0.1975 0.9169 0.2281 0.071 Uiso 1 1 calc R
H8B H 0.1747 0.9439 0.2816 0.071 Uiso 1 1 calc R
C9 C 0.13281(11) 0.7088(3) 0.22052(15) 0.0589(9) Uani 1 1 d .
H9A H 0.1149 0.6529 0.2394 0.071 Uiso 1 1 calc R
H9B H 0.1454 0.6668 0.1913 0.071 Uiso 1 1 calc R
C10 C 0.10520(10) 0.8168(3) 0.19968(12) 0.0471(8) Uani 1 1 d .
C11 C 0.06442(10) 0.8207(3) 0.16662(13) 0.0474(8) Uani 1 1 d .
C12 C 0.03731(11) 0.7192(3) 0.13848(14) 0.0563(9) Uani 1 1 d .
H12A H 0.0569 0.6610 0.1235 0.068 Uiso 1 1 calc R
H12B H 0.0193 0.6783 0.1632 0.068 Uiso 1 1 calc R
C13 C -0.04324(12) 0.9260(4) 0.13859(17) 0.0740(11) Uani 1 1 d .
C14 C -0.04860(16) 0.8250(6) 0.1818(2) 0.124(2) Uani 1 1 d .
H14A H -0.0776 0.8327 0.1951 0.185 Uiso 1 1 calc R
H14B H -0.0251 0.8333 0.2114 0.185 Uiso 1 1 calc R
H14C H -0.0464 0.7472 0.1652 0.185 Uiso 1 1 calc R
C15 C -0.08207(14) 0.9113(6) 0.09402(19) 0.1163(19) Uani 1 1 d .
H15A H -0.0831 0.9798 0.0702 0.174 Uiso 1 1 calc R
H15B H -0.1100 0.9055 0.1099 0.174 Uiso 1 1 calc R
H15C H -0.0776 0.8393 0.0737 0.174 Uiso 1 1 calc R
C16 C -0.04569(17) 1.0512(5) 0.1641(3) 0.137(2) Uani 1 1 d .
H16A H -0.0439 1.1117 0.1366 0.206 Uiso 1 1 calc R
H16B H -0.0209 1.0611 0.1921 0.206 Uiso 1 1 calc R
H16C H -0.0738 1.0595 0.1794 0.206 Uiso 1 1 calc R
C17 C 0.08039(12) 0.8209(3) 0.03842(14) 0.0594(9) Uani 1 1 d .
C18 C 0.11698(14) 0.7463(4) 0.05317(16) 0.0765(11) Uani 1 1 d .
H18A H 0.1129 0.6632 0.0547 0.092 Uiso 1 1 calc R
C19 C 0.15957(15) 0.7950(5) 0.06568(18) 0.0862(13) Uani 1 1 d .
H19A H 0.1838 0.7442 0.0763 0.103 Uiso 1 1 calc R
C20 C 0.16684(14) 0.9168(5) 0.06273(18) 0.0843(12) Uani 1 1 d .
C21 C 0.13073(14) 0.9904(4) 0.04671(16) 0.0806(12) Uani 1 1 d .
H21A H 0.1352 1.0731 0.0437 0.097 Uiso 1 1 calc R
C22 C 0.08746(13) 0.9430(4) 0.03486(14) 0.0682(10) Uani 1 1 d .
H22A H 0.0632 0.9940 0.0245 0.082 Uiso 1 1 calc R
C23 C 0.21405(16) 0.9711(6) 0.0777(2) 0.133(2) Uani 1 1 d .
H23A H 0.2367 0.9139 0.0697 0.199 Uiso 1 1 calc R
H23B H 0.2180 0.9899 0.1158 0.199 Uiso 1 1 calc R
H23C H 0.2170 1.0433 0.0570 0.199 Uiso 1 1 calc R
C24 C 0.12735(15) 1.3591(3) 0.09273(17) 0.0767(12) Uani 1 1 d .
C25 C 0.17229(16) 1.3357(4) 0.0881(3) 0.0954(15) Uani 1 1 d .
H25A H 0.1926 1.3259 0.1192 0.114 Uiso 1 1 calc R
C26 C 0.18707(18) 1.3270(5) 0.0376(3) 0.1098(17) Uani 1 1 d .
H26A H 0.2174 1.3104 0.0348 0.132 Uiso 1 1 calc R
C27 C 0.1580(2) 1.3422(6) -0.0086(3) 0.1220(19) Uani 1 1 d .
C28 C 0.1128(2) 1.3642(5) -0.0033(3) 0.119(2) Uani 1 1 d .
H28A H 0.0926 1.3730 -0.0344 0.142 Uiso 1 1 calc R
C29 C 0.09711(17) 1.3735(4) 0.0465(2) 0.0988(15) Uani 1 1 d .
H29A H 0.0667 1.3891 0.0492 0.119 Uiso 1 1 calc R
C30 C 0.1750(2) 1.3326(8) -0.0636(3) 0.186(3) Uani 1 1 d .
H30A H 0.2044 1.2954 -0.0598 0.280 Uiso 1 1 calc R
H30B H 0.1772 1.4117 -0.0789 0.280 Uiso 1 1 calc R
H30C H 0.1544 1.2845 -0.0872 0.280 Uiso 1 1 calc R
C31 C 0.24452(11) 0.6824(3) 0.22036(15) 0.0598(9) Uani 1 1 d .
C32 C 0.27390(13) 0.7738(3) 0.20943(18) 0.0686(11) Uani 1 1 d .
H32A H 0.2795 0.8380 0.2334 0.082 Uiso 1 1 calc R
C33 C 0.29473(15) 0.7683(4) 0.1627(2) 0.0902(14) Uani 1 1 d .
H33A H 0.3141 0.8301 0.1548 0.108 Uiso 1 1 calc R
C35 C 0.28719(16) 0.6713(5) 0.1267(2) 0.0888(13) Uani 1 1 d .
C36 C 0.25792(16) 0.5803(4) 0.1394(2) 0.0889(13) Uani 1 1 d .
H36A H 0.2527 0.5148 0.1160 0.107 Uiso 1 1 calc R
C37 C 0.23670(13) 0.5854(3) 0.18524(18) 0.0702(11) Uani 1 1 d .
H37A H 0.2170 0.5241 0.1930 0.084 Uiso 1 1 calc R
C38 C 0.3098(2) 0.6655(6) 0.0748(3) 0.151(2) Uani 1 1 d .
H38A H 0.3112 0.5831 0.0631 0.226 Uiso 1 1 calc R
H38B H 0.3399 0.6976 0.0813 0.226 Uiso 1 1 calc R
H38C H 0.2926 0.7120 0.0470 0.226 Uiso 1 1 calc R

loop_
_atom_site_aniso_label
_atom_site_aniso_U_11
_atom_site_aniso_U_22
_atom_site_aniso_U_33
_atom_site_aniso_U_23
_atom_site_aniso_U_13
_atom_site_aniso_U_12
S1 0.0643(6) 0.0619(6) 0.0596(6) -0.0046(5) -0.0136(5) -0.0030(5)
N1 0.0522(16) 0.0491(17) 0.0578(18) -0.0006(13) -0.0075(13) -0.0060(13)
O1 0.0774(17) 0.0881(19) 0.0622(16) 0.0073(14) -0.0260(14) -0.0039(15)
C1 0.0431(19) 0.049(2) 0.071(2) 0.0004(17) -0.0071(17) -0.0012(15)
S2 0.0784(7) 0.0374(5) 0.1203(10) -0.0032(5) -0.0260(6) 0.0002(5)
O2 0.098(2) 0.0634(18) 0.085(2) -0.0202(14) -0.0107(16) -0.0056(15)
C2 0.0455(18) 0.047(2) 0.056(2) -0.0016(16) -0.0035(15) -0.0002(15)
N2 0.0645(19) 0.0414(17) 0.101(2) 0.0010(16) -0.0240(17) -0.0015(14)
S3 0.0629(6) 0.0533(6) 0.0679(6) 0.0083(5) -0.0213(5) 0.0022(4)
N3 0.0568(17) 0.0469(17) 0.0651(19) 0.0022(14) -0.0163(14) -0.0002(13)
O3 0.095(2) 0.0524(17) 0.165(3) 0.0037(18) -0.013(2) 0.0199(16)
C3 0.054(2) 0.0413(19) 0.060(2) -0.0019(16) -0.0031(16) 0.0028(15)
O1S 0.328(12) 0.63(2) 0.369(15) -0.229(15) 0.143(12) -0.247(13)
C1S 0.317(18) 0.70(4) 0.199(12) -0.210(17) 0.110(12) -0.29(2)
C2S 0.203(12) 0.50(3) 0.32(2) 0.100(18) -0.061(13) -0.058(15)
C3S 0.35(2) 0.37(2) 0.42(3) 0.156(19) -0.24(2) -0.171(17)
C4S 0.50(2) 0.276(15) 0.209(12) 0.054(10) 0.232(16) 0.153(15)
C4 0.060(2) 0.046(2) 0.101(3) -0.006(2) -0.019(2) 0.0016(17)
O4 0.100(2) 0.0527(16) 0.121(2) -0.0104(15) -0.0305(18) -0.0148(15)
O5 0.0718(17) 0.0787(18) 0.0714(17) -0.0044(14) -0.0323(13) -0.0002(14)
C5 0.065(2) 0.044(2) 0.083(3) -0.0033(18) -0.019(2) 0.0015(17)
O6 0.0829(18) 0.0538(16) 0.0872(19) 0.0179(13) -0.0162(14) 0.0009(13)
C6 0.0492(19) 0.044(2) 0.057(2) -0.0054(16) -0.0047(16) -0.0024(15)
C7 0.0469(18) 0.0432(19) 0.049(2) -0.0026(15) -0.0051(15) 0.0022(15)
C8 0.057(2) 0.046(2) 0.071(2) -0.0049(17) -0.0132(18) 0.0014(16)
C9 0.055(2) 0.045(2) 0.071(2) 0.0051(17) -0.0143(18) -0.0026(16)
C10 0.0483(18) 0.0453(19) 0.0459(19) 0.0028(15) -0.0027(15) -0.0026(15)
C11 0.0464(18) 0.0453(19) 0.049(2) 0.0017(15) -0.0004(15) -0.0024(15)
C12 0.054(2) 0.048(2) 0.064(2) 0.0038(16) -0.0083(17) -0.0076(16)
C13 0.052(2) 0.085(3) 0.083(3) 0.000(2) -0.001(2) 0.000(2)
C14 0.080(3) 0.189(6) 0.107(4) 0.054(4) 0.036(3) 0.017(4)
C15 0.053(3) 0.199(6) 0.094(4) 0.003(4) -0.006(2) -0.004(3)
C16 0.081(3) 0.126(5) 0.209(7) -0.068(5) 0.036(4) 0.001(3)
C17 0.061(2) 0.062(2) 0.054(2) 0.0024(18) 0.0040(17) 0.0031(19)
C18 0.073(3) 0.074(3) 0.083(3) 0.004(2) 0.011(2) 0.009(2)
C19 0.065(3) 0.098(4) 0.094(3) 0.017(3) 0.004(2) 0.011(3)
C20 0.064(3) 0.105(4) 0.083(3) 0.014(3) 0.002(2) -0.005(3)
C21 0.074(3) 0.084(3) 0.083(3) 0.011(2) 0.006(2) -0.009(2)
C22 0.061(2) 0.080(3) 0.063(2) 0.015(2) 0.0017(19) 0.004(2)
C23 0.070(3) 0.168(6) 0.155(5) 0.030(4) -0.014(3) -0.021(3)
C24 0.077(3) 0.058(3) 0.088(3) 0.011(2) -0.023(2) -0.007(2)
C25 0.072(3) 0.078(3) 0.127(5) 0.015(3) -0.031(3) -0.011(2)
C26 0.083(3) 0.122(5) 0.121(5) 0.006(4) -0.007(4) -0.022(3)
C27 0.109(5) 0.138(5) 0.114(5) 0.014(4) -0.009(4) -0.042(4)
C28 0.103(5) 0.128(5) 0.114(5) 0.027(4) -0.038(4) -0.030(4)
C29 0.081(3) 0.089(3) 0.119(4) 0.021(3) -0.025(3) -0.012(3)
C30 0.152(6) 0.284(10) 0.122(6) 0.028(6) 0.008(5) -0.078(6)
C31 0.052(2) 0.049(2) 0.073(3) 0.0055(19) -0.0132(18) 0.0051(17)
C32 0.062(2) 0.057(2) 0.084(3) 0.001(2) -0.008(2) 0.0002(19)
C33 0.068(3) 0.084(3) 0.116(4) 0.008(3) -0.002(3) -0.005(2)
C35 0.075(3) 0.101(4) 0.090(3) 0.001(3) 0.011(3) 0.011(3)
C36 0.085(3) 0.076(3) 0.102(4) -0.010(3) -0.006(3) 0.003(3)
C37 0.064(2) 0.057(2) 0.086(3) -0.001(2) -0.007(2) 0.0034(19)
C38 0.134(5) 0.188(7) 0.136(5) -0.013(5) 0.044(4) -0.009(5)

loop_
_atom_type_symbol
_atom_type_description
_atom_type_scat_dispersion_real
_atom_type_scat_dispersion_imag
_atom_type_scat_source
C C 0.0033 0.0016 'International Tables Vol C Tables 4.2.6.8 and 6.1.1.4'
H H 0.0000 0.0000 'International Tables Vol C Tables 4.2.6.8 and 6.1.1.4'
N N 0.0061 0.0033 'International Tables Vol C Tables 4.2.6.8 and 6.1.1.4'
O O 0.0106 0.0060 'International Tables Vol C Tables 4.2.6.8 and 6.1.1.4'
S S 0.1246 0.1234 'International Tables Vol C Tables 4.2.6.8 and 6.1.1.4'

loop_
_geom_angle_atom_site_label_1
_geom_angle_atom_site_label_2
_geom_angle_atom_site_label_3
_geom_angle
O2 S1 O1 119.75(16)
O2 S1 N1 106.20(16)
O1 S1 N1 106.76(16)
O2 S1 C17 108.65(18)
O1 S1 C17 108.91(17)
N1 S1 C17 105.69(15)
C12 N1 C1 107.6(2)
C12 N1 S1 113.5(2)
C1 N1 S1 116.2(2)
N1 C1 C2 101.8(2)
N1 C1 C13 110.8(3)
C2 C1 C13 115.9(3)
N1 C1 H1A 109.3
C2 C1 H1A 109.3
C13 C1 H1A 109.3
O3 S2 O4 120.79(19)
O3 S2 N2 107.25(18)
O4 S2 N2 105.84(17)
O3 S2 C24 107.1(2)
O4 S2 C24 107.8(2)
N2 S2 C24 107.44(18)
C3 C2 C11 119.8(3)
C3 C2 C1 130.0(3)
C11 C2 C1 109.9(3)
C5 N2 C4 112.6(3)
C5 N2 S2 121.3(2)
C4 N2 S2 121.2(2)
O6 S3 O5 120.35(16)
O6 S3 N3 106.81(15)
O5 S3 N3 105.84(15)
O6 S3 C31 108.33(17)
O5 S3 C31 108.50(17)
N3 S3 C31 106.17(15)
C8 N3 C9 111.4(2)
C8 N3 S3 118.7(2)
C9 N3 S3 119.6(2)
C2 C3 C6 119.3(3)
C2 C3 C4 129.9(3)
C6 C3 C4 110.3(3)
C1S O1S C4S 106.0(11)
C2S C1S O1S 111.6(13)
C2S C1S C3S 45.9(9)
O1S C1S C3S 74.0(8)
C2S C1S H1SA 109.3
O1S C1S H1SA 109.3
C3S C1S H1SA 98.9
C2S C1S H1SB 109.3
O1S C1S H1SB 109.3
C3S C1S H1SB 149.3
H1SA C1S H1SB 108.0
C1S C2S C3S 94.1(13)
C1S C2S H2SA 112.9
C3S C2S H2SA 112.9
C1S C2S H2SB 112.9
C3S C2S H2SB 112.9
H2SA C2S H2SB 110.3
C2S C3S C4S 101.3(14)
C2S C3S C1S 39.9(8)
C4S C3S C1S 77.6(9)
C2S C3S H3SA 111.5
C4S C3S H3SA 111.5
C1S C3S H3SA 150.9
C2S C3S H3SB 111.5
C4S C3S H3SB 111.5
C1S C3S H3SB 91.2
H3SA C3S H3SB 109.3
O1S C4S C3S 94.6(11)
O1S C4S H4SA 112.8
C3S C4S H4SA 112.8
O1S C4S H4SB 112.8
C3S C4S H4SB 112.8
H4SA C4S H4SB 110.3
N2 C4 C3 102.6(3)
N2 C4 H4A 111.2
C3 C4 H4A 111.2
N2 C4 H4B 111.2
C3 C4 H4B 111.2
H4A C4 H4B 109.2
N2 C5 C6 102.7(3)
N2 C5 H5A 111.2
C6 C5 H5A 111.2
N2 C5 H5B 111.2
C6 C5 H5B 111.2
H5A C5 H5B 109.1
C7 C6 C3 120.4(3)
C7 C6 C5 128.3(3)
C3 C6 C5 111.2(3)
C6 C7 C10 120.5(3)
C6 C7 C8 128.5(3)
C10 C7 C8 110.9(3)
N3 C8 C7 102.3(2)
N3 C8 H8A 111.3
C7 C8 H8A 111.3
N3 C8 H8B 111.3
C7 C8 H8B 111.3
H8A C8 H8B 109.2
N3 C9 C10 101.6(2)
N3 C9 H9A 111.4
C10 C9 H9A 111.4
N3 C9 H9B 111.4
C10 C9 H9B 111.4
H9A C9 H9B 109.3
C11 C10 C7 119.7(3)
C11 C10 C9 129.3(3)
C7 C10 C9 110.8(3)
C10 C11 C2 120.1(3)
C10 C11 C12 129.6(3)
C2 C11 C12 110.0(3)
N1 C12 C11 103.1(2)
N1 C12 H12A 111.1
C11 C12 H12A 111.1
N1 C12 H12B 111.1
C11 C12 H12B 111.1
H12A C12 H12B 109.1
C15 C13 C16 109.3(4)
C15 C13 C1 107.9(3)
C16 C13 C1 110.3(3)
C15 C13 C14 107.1(4)
C16 C13 C14 110.7(4)
C1 C13 C14 111.4(3)
C13 C14 H14A 109.5
C13 C14 H14B 109.5
H14A C14 H14B 109.5
C13 C14 H14C 109.5
H14A C14 H14C 109.5
H14B C14 H14C 109.5
C13 C15 H15A 109.5
C13 C15 H15B 109.5
H15A C15 H15B 109.5
C13 C15 H15C 109.5
H15A C15 H15C 109.5
H15B C15 H15C 109.5
C13 C16 H16A 109.5
C13 C16 H16B 109.5
H16A C16 H16B 109.5
C13 C16 H16C 109.5
H16A C16 H16C 109.5
H16B C16 H16C 109.5
C22 C17 C18 119.0(4)
C22 C17 S1 119.3(3)
C18 C17 S1 121.2(3)
C19 C18 C17 120.0(4)
C19 C18 H18A 120.0
C17 C18 H18A 120.0
C20 C19 C18 121.3(4)
C20 C19 H19A 119.3
C18 C19 H19A 119.3
C19 C20 C21 118.6(4)
C19 C20 C23 121.3(4)
C21 C20 C23 120.1(5)
C20 C21 C22 120.8(4)
C20 C21 H21A 119.6
C22 C21 H21A 119.6
C17 C22 C21 120.2(4)
C17 C22 H22A 119.9
C21 C22 H22A 119.9
C20 C23 H23A 109.5
C20 C23 H23B 109.5
H23A C23 H23B 109.5
C20 C23 H23C 109.5
H23A C23 H23C 109.5
H23B C23 H23C 109.5
C25 C24 C29 120.0(5)
C25 C24 S2 120.2(4)
C29 C24 S2 119.8(4)
C26 C25 C24 119.9(5)
C26 C25 H25A 120.0
C24 C25 H25A 120.0
C27 C26 C25 121.2(6)
C27 C26 H26A 119.4
C25 C26 H26A 119.4
C26 C27 C28 118.1(6)
C26 C27 C30 120.3(6)
C28 C27 C30 121.6(6)
C29 C28 C27 122.0(5)
C29 C28 H28A 119.0
C27 C28 H28A 119.0
C28 C29 C24 118.8(5)
C28 C29 H29A 120.6
C24 C29 H29A 120.6
C27 C30 H30A 109.5
C27 C30 H30B 109.5
H30A C30 H30B 109.5
C27 C30 H30C 109.5
H30A C30 H30C 109.5
H30B C30 H30C 109.5
C32 C31 C37 120.7(4)
C32 C31 S3 119.4(3)
C37 C31 S3 119.8(3)
C33 C32 C31 119.1(4)
C33 C32 H32A 120.5
C31 C32 H32A 120.5
C32 C33 C35 121.0(4)
C32 C33 H33A 119.5
C35 C33 H33A 119.5
C36 C35 C33 118.4(5)
C36 C35 C38 120.4(5)
C33 C35 C38 121.1(5)
C37 C36 C35 121.1(4)
C37 C36 H36A 119.4
C35 C36 H36A 119.4
C36 C37 C31 119.7(4)
C36 C37 H37A 120.2
C31 C37 H37A 120.2
C35 C38 H38A 109.5
C35 C38 H38B 109.5
H38A C38 H38B 109.5
C35 C38 H38C 109.5
H38A C38 H38C 109.5
H38B C38 H38C 109.5

loop_
_geom_bond_atom_site_label_1
_geom_bond_atom_site_label_2
_geom_bond_distance
S1 O2 1.418(3)
S1 O1 1.430(3)
S1 N1 1.651(3)
S1 C17 1.764(4)
N1 C12 1.505(4)
N1 C1 1.512(4)
C1 C2 1.525(4)
C1 C13 1.557(5)
C1 H1A 0.9800
S2 O3 1.417(3)
S2 O4 1.434(3)
S2 N2 1.607(3)
S2 C24 1.769(5)
C2 C3 1.394(4)
C2 C11 1.397(4)
N2 C5 1.476(4)
N2 C4 1.482(4)
S3 O6 1.433(3)
S3 O5 1.440(2)
S3 N3 1.627(3)
S3 C31 1.747(4)
N3 C8 1.484(4)
N3 C9 1.494(4)
C3 C6 1.398(4)
C3 C4 1.502(4)
O1S C1S 1.395(13)
O1S C4S 1.400(13)
C1S C2S 1.300(15)
C1S C3S 2.02(2)
C1S H1SA 0.9700
C1S H1SB 0.9700
C2S C3S 1.456(19)
C2S H2SA 0.9700
C2S H2SB 0.9700
C3S C4S 1.477(18)
C3S H3SA 0.9700
C3S H3SB 0.9700
C4S H4SA 0.9700
C4S H4SB 0.9700
C4 H4A 0.9700
C4 H4B 0.9700
C5 C6 1.495(4)
C5 H5A 0.9700
C5 H5B 0.9700
C6 C7 1.372(4)
C7 C10 1.388(4)
C7 C8 1.500(4)
C8 H8A 0.9700
C8 H8B 0.9700
C9 C10 1.509(4)
C9 H9A 0.9700
C9 H9B 0.9700
C10 C11 1.387(4)
C11 C12 1.509(4)
C12 H12A 0.9700
C12 H12B 0.9700
C13 C15 1.515(5)
C13 C16 1.530(6)
C13 C14 1.568(6)
C14 H14A 0.9600
C14 H14B 0.9600
C14 H14C 0.9600
C15 H15A 0.9600
C15 H15B 0.9600
C15 H15C 0.9600
C16 H16A 0.9600
C16 H16B 0.9600
C16 H16C 0.9600
C17 C22 1.374(5)
C17 C18 1.383(5)
C18 C19 1.380(6)
C18 H18A 0.9300
C19 C20 1.370(6)
C19 H19A 0.9300
C20 C21 1.372(6)
C20 C23 1.535(6)
C21 C22 1.391(5)
C21 H21A 0.9300
C22 H22A 0.9300
C23 H23A 0.9600
C23 H23B 0.9600
C23 H23C 0.9600
C24 C25 1.378(6)
C24 C29 1.385(6)
C25 C26 1.374(7)
C25 H25A 0.9300
C26 C27 1.366(7)
C26 H26A 0.9300
C27 C28 1.386(8)
C27 C30 1.508(8)
C28 C29 1.368(7)
C28 H28A 0.9300
C29 H29A 0.9300
C30 H30A 0.9600
C30 H30B 0.9600
C30 H30C 0.9600
C31 C32 1.384(5)
C31 C37 1.386(5)
C32 C33 1.374(6)
C32 H32A 0.9300
C33 C35 1.398(6)
C33 H33A 0.9300
C35 C36 1.390(6)
C35 C38 1.517(7)
C36 C37 1.360(6)
C36 H36A 0.9300
C37 H37A 0.9300
C38 H38A 0.9600
C38 H38B 0.9600
C38 H38C 0.9600

loop_
_geom_torsion_atom_site_label_1
_geom_torsion_atom_site_label_2
_geom_torsion_atom_site_label_3
_geom_torsion_atom_site_label_4
_geom_torsion
O2 S1 N1 C12 57.3(2)
O1 S1 N1 C12 -173.9(2)
C17 S1 N1 C12 -58.0(2)
O2 S1 N1 C1 -177.2(2)
O1 S1 N1 C1 -48.4(2)
C17 S1 N1 C1 67.5(2)
C12 N1 C1 C2 27.3(3)
S1 N1 C1 C2 -101.1(3)
C12 N1 C1 C13 -96.5(3)
S1 N1 C1 C13 135.1(3)
N1 C1 C2 C3 154.4(3)
C13 C1 C2 C3 -85.3(5)
N1 C1 C2 C11 -18.8(3)
C13 C1 C2 C11 101.5(4)
O3 S2 N2 C5 -159.6(3)
O4 S2 N2 C5 -29.4(4)
C24 S2 N2 C5 85.6(3)
O3 S2 N2 C4 47.0(4)
O4 S2 N2 C4 177.2(3)
C24 S2 N2 C4 -67.8(3)
O6 S3 N3 C8 172.2(3)
O5 S3 N3 C8 42.8(3)
C31 S3 N3 C8 -72.4(3)
O6 S3 N3 C9 -45.8(3)
O5 S3 N3 C9 -175.1(3)
C31 S3 N3 C9 69.7(3)
C11 C2 C3 C6 -0.6(5)
C1 C2 C3 C6 -173.3(3)
C11 C2 C3 C4 170.9(4)
C1 C2 C3 C4 -1.7(6)
C4S O1S C1S C2S -7(3)
C4S O1S C1S C3S 20.4(15)
O1S C1S C2S C3S 37(2)
C1S C2S C3S C4S -55(2)
O1S C1S C3S C2S -144(2)
C2S C1S C3S C4S 125(2)
O1S C1S C3S C4S -19.0(14)
C1S O1S C4S C3S -27(2)
C2S C3S C4S O1S 51(2)
C1S C3S C4S O1S 18.2(14)
C5 N2 C4 C3 8.1(4)
S2 N2 C4 C3 163.7(3)
C2 C3 C4 N2 -177.5(3)
C6 C3 C4 N2 -5.4(4)
C4 N2 C5 C6 -7.6(4)
S2 N2 C5 C6 -163.1(3)
C2 C3 C6 C7 -2.6(5)
C4 C3 C6 C7 -175.7(3)
C2 C3 C6 C5 174.0(3)
C4 C3 C6 C5 0.9(4)
N2 C5 C6 C7 -179.8(3)
N2 C5 C6 C3 3.9(4)
C3 C6 C7 C10 3.0(5)
C5 C6 C7 C10 -173.0(3)
C3 C6 C7 C8 179.8(3)
C5 C6 C7 C8 3.8(6)
C9 N3 C8 C7 16.5(4)
S3 N3 C8 C7 161.5(2)
C6 C7 C8 N3 174.2(3)
C10 C7 C8 N3 -8.8(4)
C8 N3 C9 C10 -17.4(4)
S3 N3 C9 C10 -162.0(2)
C6 C7 C10 C11 -0.2(5)
C8 C7 C10 C11 -177.5(3)
C6 C7 C10 C9 175.5(3)
C8 C7 C10 C9 -1.8(4)
N3 C9 C10 C11 -173.4(3)
N3 C9 C10 C7 11.5(4)
C7 C10 C11 C2 -3.1(5)
C9 C10 C11 C2 -177.8(3)
C7 C10 C11 C12 169.8(3)
C9 C10 C11 C12 -4.9(6)
C3 C2 C11 C10 3.5(5)
C1 C2 C11 C10 177.5(3)
C3 C2 C11 C12 -170.7(3)
C1 C2 C11 C12 3.3(4)
C1 N1 C12 C11 -25.8(3)
S1 N1 C12 C11 104.2(3)
C10 C11 C12 N1 -159.7(3)
C2 C11 C12 N1 13.8(4)
N1 C1 C13 C15 -68.5(4)
C2 C1 C13 C15 176.1(4)
N1 C1 C13 C16 172.1(4)
C2 C1 C13 C16 56.7(5)
N1 C1 C13 C14 48.7(4)
C2 C1 C13 C14 -66.6(4)
O2 S1 C17 C22 165.1(3)
O1 S1 C17 C22 33.0(3)
N1 S1 C17 C22 -81.3(3)
O2 S1 C17 C18 -23.8(4)
O1 S1 C17 C18 -155.8(3)
N1 S1 C17 C18 89.8(3)
C22 C17 C18 C19 2.0(6)
S1 C17 C18 C19 -169.2(3)
C17 C18 C19 C20 -1.4(7)
C18 C19 C20 C21 -0.3(7)
C18 C19 C20 C23 178.8(4)
C19 C20 C21 C22 1.4(6)
C23 C20 C21 C22 -177.7(4)
C18 C17 C22 C21 -0.9(6)
S1 C17 C22 C21 170.5(3)
C20 C21 C22 C17 -0.8(6)
O3 S2 C24 C25 159.5(3)
O4 S2 C24 C25 28.1(4)
N2 S2 C24 C25 -85.6(4)
O3 S2 C24 C29 -21.5(4)
O4 S2 C24 C29 -152.9(3)
N2 S2 C24 C29 93.4(4)
C29 C24 C25 C26 0.1(7)
S2 C24 C25 C26 179.2(4)
C24 C25 C26 C27 0.6(8)
C25 C26 C27 C28 -1.3(9)
C25 C26 C27 C30 179.8(6)
C26 C27 C28 C29 1.4(9)
C30 C27 C28 C29 -179.8(6)
C27 C28 C29 C24 -0.6(8)
C25 C24 C29 C28 -0.1(7)
S2 C24 C29 C28 -179.2(4)
O6 S3 C31 C32 -157.7(3)
O5 S3 C31 C32 -25.4(3)
N3 S3 C31 C32 87.9(3)
O6 S3 C31 C37 25.0(3)
O5 S3 C31 C37 157.2(3)
N3 S3 C31 C37 -89.4(3)
C37 C31 C32 C33 1.1(5)
S3 C31 C32 C33 -176.2(3)
C31 C32 C33 C35 -1.0(6)
C32 C33 C35 C36 0.2(6)
C32 C33 C35 C38 179.4(4)
C33 C35 C36 C37 0.5(6)
C38 C35 C36 C37 -178.7(4)
C35 C36 C37 C31 -0.4(6)
C32 C31 C37 C36 -0.4(5)
S3 C31 C37 C36 176.9(3)
